data_1568726
loop_
_publ_author_name
'Yan, Zhengpeng'
'Zou, Wenping'
'Dai, Shengyu'

_publ_section_title
;
 Unexpected o-aryl tBu group effect on suppression of chain transfer in
 pyridine--imine Ni(ii) and Pd(ii) catalyzed ethylene (co)polymerization
;
_journal_issue 17
_journal_name_full 'Polymer Chemistry'
_journal_page_first 2107
_journal_page_last 2116
_journal_paper_doi 10.1039/D3PY00146F
_journal_volume 14
_journal_year 2023
_chemical_formula_moiety 'C43 H41 Cl N2 Pd'
_chemical_formula_sum 'C43 H41 Cl N2 Pd'
_chemical_formula_weight 727.63
_space_group_crystal_system triclinic
_space_group_IT_number 2
_space_group_name_Hall '-P 1'
_space_group_name_H-M_alt 'P -1'
_atom_sites_solution_hydrogens mixed
_audit_creation_date 2022-11-17
_audit_creation_method
;
Olex2 1.5
(compiled 2021.12.09 svn.r5202d8cf for OlexSys, GUI svn.r6439)
;
_audit_update_record
;
2022-11-20 deposited with the CCDC.	2023-03-30 downloaded from the CCDC.
;
_cell_angle_alpha 73.502(11)
_cell_angle_beta 80.941(11)
_cell_angle_gamma 78.858(12)
_cell_formula_units_Z 2
_cell_length_a 11.2154(16)
_cell_length_b 11.8439(18)
_cell_length_c 14.4771(19)
_cell_measurement_reflns_used 9624
_cell_measurement_temperature 295
_cell_measurement_theta_max 69.49
_cell_measurement_theta_min 3.20
_cell_volume 1798.3(5)
_computing_cell_refinement
;
X-Area Recipe 1.37.0.0 (STOE, 2021)
;
_computing_data_collection
;
X-Area Pilatus3_SV 1.31.175.0 (STOE, 2021)
;
_computing_data_reduction
;
X-Area Integrate 2.5.1.0 (STOE, 2021)
X-Area LANA 2.6.2.0 (STOE, 2021)
;
_computing_molecular_graphics 'Olex2 1.5 (Dolomanov et al., 2009)'
_computing_publication_material
;
STOE & Cie GmbH, X-Area, software package for collecting single-crystal or
multi-domain crystal data on STOE area-detector diffractometers, for image 
processing, for the correction and scaling of reflection intensities and 
for outlier rejection, version 2.0, Darmstadt 2021
;
_computing_structure_refinement 'SHELXL 2018/3 (Sheldrick, 2015)'
_computing_structure_solution 'SHELXT 2018/2 (Sheldrick, 2018)'
_diffrn_ambient_temperature 295
_diffrn_detector Pilatus300K
_diffrn_detector_area_resol_mean 5.81
_diffrn_detector_type 'DECTRIS PILATUS 300K'
_diffrn_measured_fraction_theta_full 0.960
_diffrn_measured_fraction_theta_max 0.960
_diffrn_measurement_details
;
 1273 frames, detector distance = 40 mm
;
_diffrn_measurement_device 'Eulerian 4-circle diffractometer'
_diffrn_measurement_device_type 'STOE STADIVARI'
_diffrn_measurement_method 'rotation method, \w scans'
_diffrn_radiation_collimation '1.2 mm, 0.6 diameter'
_diffrn_radiation_monochromator 'Graded multilayer mirror'
_diffrn_radiation_polarisn_norm 270
_diffrn_radiation_probe x-ray
_diffrn_radiation_type 'Cu K\a'
_diffrn_radiation_wavelength 1.54186
_diffrn_reflns_av_R_equivalents 0.0478
_diffrn_reflns_av_unetI/netI 0.0443
_diffrn_reflns_Laue_measured_fraction_full 0.960
_diffrn_reflns_Laue_measured_fraction_max 0.960
_diffrn_reflns_limit_h_max 8
_diffrn_reflns_limit_h_min -13
_diffrn_reflns_limit_k_max 14
_diffrn_reflns_limit_k_min -13
_diffrn_reflns_limit_l_max 17
_diffrn_reflns_limit_l_min -16
_diffrn_reflns_number 12917
_diffrn_reflns_point_group_measured_fraction_full 0.960
_diffrn_reflns_point_group_measured_fraction_max 0.960
_diffrn_reflns_theta_full 66.599
_diffrn_reflns_theta_max 66.599
_diffrn_reflns_theta_min 3.203
_diffrn_source 'GeniX 3D HF Cu'
_diffrn_source_current 0.600
_diffrn_source_power 0.030
_diffrn_source_voltage 50
_exptl_absorpt_coefficient_mu 5.080
_exptl_absorpt_correction_T_max 1.0000
_exptl_absorpt_correction_T_min 1.0000
_exptl_absorpt_correction_type multi-scan
_exptl_absorpt_process_details
;
STOE LANA, absorption correction by scaling of reflection intensities.
J. Koziskova, F. Hahn, J. Richter, J. Kozisek, "Comparison of different
absorption corrections on the model structure of tetrakis(\m~2~-acetato)-
diaqua-di-copper(II)", Acta Chimica Slovaca, vol. 9, no. 2, 2016, pp. 136 - 140.
;
_exptl_crystal_colour colourless
_exptl_crystal_colour_primary colourless
_exptl_crystal_density_diffrn 1.344
_exptl_crystal_density_method 'not measured'
_exptl_crystal_description block
_exptl_crystal_F_000 752
_exptl_crystal_size_max 0.12
_exptl_crystal_size_mid 0.05
_exptl_crystal_size_min 0.03
_refine_diff_density_max 2.080
_refine_diff_density_min -1.397
_refine_diff_density_rms 0.155
_refine_ls_extinction_method none
_refine_ls_goodness_of_fit_ref 1.116
_refine_ls_hydrogen_treatment mixed
_refine_ls_matrix_type full
_refine_ls_number_parameters 431
_refine_ls_number_reflns 6098
_refine_ls_number_restraints 0
_refine_ls_restrained_S_all 1.116
_refine_ls_R_factor_all 0.0937
_refine_ls_R_factor_gt 0.0765
_refine_ls_shift/su_max 0.109
_refine_ls_shift/su_mean 0.005
_refine_ls_structure_factor_coef Fsqd
_refine_ls_weighting_details 'w=1/[\s^2^(Fo^2^)+(0.1739P)^2^+0.0733P] where P=(Fo^2^+2Fc^2^)/3'
_refine_ls_weighting_scheme calc
_refine_ls_wR_factor_gt 0.2127
_refine_ls_wR_factor_ref 0.2369
_reflns_Friedel_coverage 0.000
_reflns_number_gt 4992
_reflns_number_total 6098
_reflns_threshold_expression 'I > 2\s(I)'
_cod_data_source_file d3py00146f2.cif
_cod_data_source_block 2
_cod_depositor_comments 'Adding full bibliography for 1568725--1568726.cif.'
_cod_database_code 1568726
_shelx_shelxl_version_number 2018/3
_shelx_space_group_comment
;
The symmetry employed for this shelxl refinement is uniquely defined
by the following loop, which should always be used as a source of
symmetry information in preference to the above space-group names.
They are only intended as comments.
;
_shelx_estimated_absorpt_t_max 0.863
_shelx_estimated_absorpt_t_min 0.581
_olex2_refinement_description
;
1. Fixed Uiso
 At 1.2 times of:
  All C(H) groups
 At 1.5 times of:
  All C(H,H,H) groups
2. Rigid bond restraints
 H28
 with sigma for 1-2 distances of 0.01 and sigma for 1-3 distances of 0.02
3.a Ternary CH refined with riding coordinates:
 C15(H15), C41(H41)
3.b Aromatic/amide H refined with riding coordinates:
 C11(H11), C13(H13), C40(H40), C38(H38), C17(H17), C34(H34), C30(H30),
 C39(H39), C5(H5), C36(H36), C27(H27), C18(H18), C26(H26), C37(H37), C21(H21),
 C8(H8), C25(H25), C6(H6), C19(H19), C33(H33), C20(H20), C32(H32), C7(H7),
 C31(H31), C24(H24), C23(H23)
3.c Idealised Me refined as rotating group:
 C1(H1A,H1B,H1C), C2(H2A,H2B,H2C), C42(H42A,H42B,H42C), C43(H43A,H43B,H43C)
;
_olex2_submission_special_instructions 'No special instructions were received'
_stoe_detector_distance '40.0 mm'
_stoe_detector_pixelsize_x '0.172 mm'
_stoe_detector_pixelsize_y '0.172 mm'
_stoe_detector_size_x '8.4 cm'
_stoe_detector_size_y '10.6 cm'
_stoe_evaluation_integration_a 6.0
_stoe_evaluation_integration_b 0.5
_stoe_evaluation_integration_ems 0.020
_stoe_evaluation_lana_bis_l_even_max -
_stoe_evaluation_lana_bis_l_odd_max -
_stoe_evaluation_lana_bos_l_even_max 4
_stoe_evaluation_lana_bos_l_odd_max 1
_stoe_evaluation_lana_completeness 92.7
_stoe_evaluation_lana_dxs_max_order 3
_stoe_evaluation_lana_dys_max_order 3
_stoe_evaluation_lana_fs_max_order 3
_stoe_evaluation_lana_max_2theta_available 139.7
_stoe_evaluation_lana_max_2theta_desired 139.7
_stoe_evaluation_lana_mean_redundancy 2.1
_stoe_evaluation_lana_number_refls_after_or 13216
_stoe_evaluation_lana_number_refls_outliers 2584
_stoe_evaluation_lana_number_refls_total 15800
_stoe_evaluation_lana_number_refls_unique 6314
_stoe_evaluation_lana_number_refls_written 13216
_stoe_evaluation_lana_or_c1 0.035
_stoe_evaluation_lana_or_c2 0
_stoe_evaluation_lana_or_c3 0
_stoe_evaluation_lana_or_c4 0.7
_stoe_evaluation_lana_point_group -1
_stoe_evaluation_lana_table
;
#----------------------------------------------------------------------------
2Theta          13.1   28.1   43.1   58.1   73.1   88.1  103.1  118.1  133.1
#----------------------------------------------------------------------------
<Resolution>    5.78   3.04   2.02   1.57   1.29   1.11   0.99   0.90   0.85
N(total)          79    189    510   2489   3252   3043   2845   2344   1049
<Redundancy>     1.7    1.1    1.4    2.7    2.7    2.2    2.1    1.8    1.5
Complet. [%%]    93.8   86.4   86.5   99.7   99.8   99.6   98.3   96.2   66.8
<I/sigma>      167.2   89.0   49.8   24.9   14.5    9.9    6.9    5.3    4.5
R(int)         0.019  0.021  0.045  0.035  0.050  0.059  0.084  0.101  0.125
#----------------------------------------------------------------------------
;
_stoe_measurement_identifier 2
_stoe_measurement_max_exposure_per_frame '1.5 s'
_stoe_measurement_mean_exposure_per_frame '1.3 s'
_stoe_measurement_min_exposure_per_frame '0.5 s'
_stoe_measurement_total_exposure_time '28 min'
_stoe_measurement_total_frame_number 1273
_stoe_measurement_total_run_number 28
_stoe_measurement_tube_power '30.0 W'

loop_
_space_group_symop_operation_xyz
'x, y, z'
'-x, -y, -z'

loop_
_atom_site_label
_atom_site_type_symbol
_atom_site_fract_x
_atom_site_fract_y
_atom_site_fract_z
_atom_site_U_iso_or_equiv
_atom_site_adp_type
_atom_site_occupancy
_atom_site_site_symmetry_order
_atom_site_calc_flag
_atom_site_refinement_flags_posn
_atom_site_refinement_flags_adp
_atom_site_refinement_flags_occupancy
_atom_site_disorder_assembly
_atom_site_disorder_group
Pd1 Pd 0.60279(4) 0.35172(4) 0.93991(3) 0.0469(2) Uani 1 1 d . . . . .
Cl1 Cl 0.6191(2) 0.3582(2) 1.09287(15) 0.0791(6) Uani 1 1 d . . . . .
C1 C 0.7915(4) 0.3770(5) 0.9015(4) 0.0313(10) Uani 1 1 d . . . . .
H1A H 0.839547 0.325505 0.950960 0.047 Uiso 1 1 calc R U . . .
H1B H 0.797764 0.458508 0.895740 0.047 Uiso 1 1 calc R U . . .
H1C H 0.821031 0.358369 0.840820 0.047 Uiso 1 1 calc R U . . .
N2 N 0.5715(4) 0.3401(4) 0.8068(3) 0.0375(10) Uani 1 1 d . . . . .
N1 N 0.4200(5) 0.3249(5) 0.9654(4) 0.0515(13) Uani 1 1 d . . . . .
C3 C 0.4635(6) 0.3221(5) 0.8007(4) 0.0439(13) Uani 1 1 d . . . . .
C12 C 0.8501(6) 0.3483(5) 0.5731(4) 0.0398(12) Uani 1 1 d . . . . .
C28 C 0.9553(6) 0.3543(5) 0.4914(4) 0.0419(13) Uani 1 1 d . . . . .
H28 H 1.004(7) 0.418(6) 0.483(5) 0.050 Uiso 1 1 d . U . . .
C29 C 1.0532(5) 0.2456(5) 0.5119(5) 0.0451(13) Uani 1 1 d . . . . .
C11 C 0.7692(6) 0.4520(6) 0.5807(4) 0.0459(14) Uani 1 1 d . . . . .
H11 H 0.778697 0.522888 0.533734 0.055 Uiso 1 1 calc R U . . .
C9 C 0.6633(5) 0.3438(5) 0.7246(4) 0.0395(12) Uani 1 1 d . . . . .
C14 C 0.7458(6) 0.2410(5) 0.7222(4) 0.0445(13) Uani 1 1 d . . . . .
C13 C 0.8374(5) 0.2435(5) 0.6457(5) 0.0460(14) Uani 1 1 d . . . . .
H13 H 0.891424 0.174080 0.642642 0.055 Uiso 1 1 calc R U . . .
C35 C 0.9102(5) 0.3819(5) 0.3935(4) 0.0444(13) Uani 1 1 d . . . . .
C4 C 0.3767(6) 0.3093(5) 0.8906(5) 0.0465(14) Uani 1 1 d . . . . .
C40 C 0.8106(6) 0.3395(6) 0.3793(5) 0.0491(14) Uani 1 1 d . . . . .
H40 H 0.765633 0.295990 0.432483 0.059 Uiso 1 1 calc R U . . .
C10 C 0.6747(6) 0.4532(5) 0.6561(4) 0.0438(13) Uani 1 1 d . . . . .
C16 C 0.6331(6) 0.0650(6) 0.7872(5) 0.0514(15) Uani 1 1 d . . . . .
C2 C 0.4181(8) 0.3159(8) 0.7117(6) 0.072(2) Uani 1 1 d . . . . .
H2A H 0.349899 0.378061 0.696023 0.108 Uiso 1 1 calc R U . . .
H2B H 0.392826 0.239789 0.722422 0.108 Uiso 1 1 calc R U . . .
H2C H 0.482249 0.325689 0.659015 0.108 Uiso 1 1 calc R U . . .
C38 C 0.8418(7) 0.4258(7) 0.2068(5) 0.0608(18) Uani 1 1 d . . . . .
H38 H 0.819833 0.439693 0.144731 0.073 Uiso 1 1 calc R U . . .
C15 C 0.7317(6) 0.1262(6) 0.8023(5) 0.0492(15) Uani 1 1 d . . . . .
H15 H 0.705849 0.149272 0.863150 0.059 Uiso 1 1 calc R U . . .
C17 C 0.6131(7) 0.0606(7) 0.6979(7) 0.065(2) Uani 1 1 d . . . . .
H17 H 0.659484 0.100455 0.643653 0.078 Uiso 1 1 calc R U . . .
C34 C 1.0675(7) 0.1527(6) 0.4669(6) 0.0600(18) Uani 1 1 d . . . . .
H34 H 1.018820 0.158928 0.418700 0.072 Uiso 1 1 calc R U . . .
C30 C 1.1318(7) 0.2331(7) 0.5807(5) 0.0583(17) Uani 1 1 d . . . . .
H30 H 1.125774 0.293749 0.611005 0.070 Uiso 1 1 calc R U . . .
C39 C 0.7752(7) 0.3602(7) 0.2865(6) 0.0640(19) Uani 1 1 d . . . . .
H39 H 0.707810 0.330319 0.278299 0.077 Uiso 1 1 calc R U . . .
C5 C 0.2615(7) 0.2813(8) 0.8985(7) 0.070(2) Uani 1 1 d . . . . .
H5 H 0.234367 0.265476 0.846701 0.083 Uiso 1 1 calc R U . . .
C36 C 0.9749(7) 0.4484(6) 0.3119(5) 0.0553(16) Uani 1 1 d . . . . .
H36 H 1.042387 0.478510 0.319399 0.066 Uiso 1 1 calc R U . . .
C27 C 0.8875(8) -0.0547(7) 0.7742(6) 0.069(2) Uani 1 1 d . . . . .
H27 H 0.832969 -0.072296 0.740041 0.083 Uiso 1 1 calc R U . . .
C22 C 0.8556(6) 0.0428(5) 0.8142(5) 0.0504(15) Uani 1 1 d . . . . .
C18 C 0.5252(9) -0.0017(8) 0.6845(9) 0.084(3) Uani 1 1 d . . . . .
H18 H 0.515091 -0.005592 0.622987 0.101 Uiso 1 1 calc R U . . .
C26 C 1.0029(9) -0.1260(8) 0.7860(7) 0.079(2) Uani 1 1 d . . . . .
H26 H 1.023716 -0.190534 0.758916 0.095 Uiso 1 1 calc R U . . .
C37 C 0.9396(8) 0.4696(7) 0.2206(5) 0.0662(19) Uani 1 1 d . . . . .
H37 H 0.983364 0.514604 0.167528 0.079 Uiso 1 1 calc R U . . .
C41 C 0.5926(6) 0.5695(6) 0.6618(5) 0.0573(18) Uani 1 1 d . . . . .
H41 H 0.526877 0.550726 0.714205 0.069 Uiso 1 1 calc R U . . .
C21 C 0.5579(8) 0.0091(7) 0.8655(7) 0.071(2) Uani 1 1 d . . . . .
H21 H 0.566732 0.012614 0.927427 0.085 Uiso 1 1 calc R U . . .
C42 C 0.6637(9) 0.6497(8) 0.6881(7) 0.077(2) Uani 1 1 d . . . . .
H42A H 0.708132 0.605015 0.741995 0.116 Uiso 1 1 calc R U . . .
H42B H 0.608258 0.714806 0.705537 0.116 Uiso 1 1 calc R U . . .
H42C H 0.720092 0.680149 0.633641 0.116 Uiso 1 1 calc R U . . .
C8 C 0.3461(8) 0.3225(7) 1.0501(6) 0.071(2) Uani 1 1 d . . . . .
H8 H 0.374474 0.337549 1.101831 0.085 Uiso 1 1 calc R U . . .
C25 C 1.0838(9) -0.1038(8) 0.8351(7) 0.083(3) Uani 1 1 d . . . . .
H25 H 1.159817 -0.151497 0.841905 0.100 Uiso 1 1 calc R U . . .
C6 C 0.1852(8) 0.2770(9) 0.9859(7) 0.081(3) Uani 1 1 d . . . . .
H6 H 0.106293 0.260008 0.992422 0.097 Uiso 1 1 calc R U . . .
C19 C 0.4546(9) -0.0567(8) 0.7652(10) 0.091(3) Uani 1 1 d . . . . .
H19 H 0.395184 -0.097917 0.758568 0.109 Uiso 1 1 calc R U . . .
C33 C 1.1540(8) 0.0513(7) 0.4938(7) 0.073(2) Uani 1 1 d . . . . .
H33 H 1.160197 -0.011349 0.465585 0.088 Uiso 1 1 calc R U . . .
C43 C 0.5335(8) 0.6342(8) 0.5691(7) 0.082(3) Uani 1 1 d . . . . .
H43A H 0.595902 0.648546 0.515500 0.123 Uiso 1 1 calc R U . . .
H43B H 0.486633 0.708915 0.575936 0.123 Uiso 1 1 calc R U . . .
H43C H 0.480624 0.585991 0.557606 0.123 Uiso 1 1 calc R U . . .
C20 C 0.4712(9) -0.0510(9) 0.8539(9) 0.093(3) Uani 1 1 d . . . . .
H20 H 0.423000 -0.088523 0.908013 0.112 Uiso 1 1 calc R U . . .
C32 C 1.2306(8) 0.0432(8) 0.5622(8) 0.080(3) Uani 1 1 d . . . . .
H32 H 1.289990 -0.023611 0.578365 0.096 Uiso 1 1 calc R U . . .
C7 C 0.2280(8) 0.2975(8) 1.0586(7) 0.077(2) Uani 1 1 d . . . . .
H7 H 0.178155 0.295151 1.116680 0.092 Uiso 1 1 calc R U . . .
C31 C 1.2191(8) 0.1320(8) 0.6053(7) 0.078(2) Uani 1 1 d . . . . .
H31 H 1.270029 0.125851 0.652014 0.093 Uiso 1 1 calc R U . . .
C24 C 1.0528(10) -0.0136(13) 0.8730(10) 0.117(4) Uani 1 1 d . . . . .
H24 H 1.108423 0.000744 0.908061 0.140 Uiso 1 1 calc R U . . .
C23 C 0.9385(9) 0.0650(9) 0.8642(8) 0.088(3) Uani 1 1 d . . . . .
H23 H 0.921097 0.129306 0.891595 0.106 Uiso 1 1 calc R U . . .

loop_
_atom_site_aniso_label
_atom_site_aniso_U_11
_atom_site_aniso_U_22
_atom_site_aniso_U_33
_atom_site_aniso_U_23
_atom_site_aniso_U_13
_atom_site_aniso_U_12
Pd1 0.0499(3) 0.0451(3) 0.0404(3) -0.0055(2) 0.0011(2) -0.0083(2)
Cl1 0.1031(16) 0.0840(14) 0.0534(11) -0.0154(9) -0.0121(10) -0.0238(12)
C1 0.024(2) 0.033(3) 0.040(3) -0.011(2) -0.003(2) -0.0095(19)
N2 0.041(3) 0.033(2) 0.036(2) -0.0090(18) 0.0037(19) -0.0066(19)
N1 0.052(3) 0.047(3) 0.050(3) -0.014(2) 0.013(2) -0.010(2)
C3 0.047(4) 0.040(3) 0.041(3) -0.012(2) 0.001(2) -0.002(2)
C12 0.048(3) 0.039(3) 0.033(3) -0.013(2) 0.004(2) -0.009(2)
C28 0.043(3) 0.039(3) 0.040(3) -0.012(2) 0.011(2) -0.008(2)
C29 0.038(3) 0.045(3) 0.047(3) -0.008(3) 0.008(2) -0.009(2)
C11 0.042(3) 0.044(3) 0.043(3) -0.001(2) 0.004(2) -0.009(3)
C9 0.045(3) 0.040(3) 0.035(3) -0.015(2) 0.002(2) -0.006(2)
C14 0.039(3) 0.042(3) 0.044(3) -0.004(2) 0.002(2) -0.002(2)
C13 0.041(3) 0.039(3) 0.051(3) -0.007(3) 0.004(3) -0.003(2)
C35 0.037(3) 0.044(3) 0.041(3) -0.005(2) 0.006(2) 0.001(2)
C4 0.046(3) 0.039(3) 0.047(3) -0.005(2) 0.002(3) -0.004(3)
C40 0.045(3) 0.053(4) 0.046(3) -0.012(3) 0.003(3) -0.008(3)
C10 0.042(3) 0.043(3) 0.039(3) -0.003(2) 0.000(2) -0.004(2)
C16 0.046(3) 0.041(3) 0.054(4) 0.002(3) 0.002(3) -0.001(3)
C2 0.062(5) 0.086(6) 0.067(5) -0.020(4) -0.007(4) -0.011(4)
C38 0.069(5) 0.062(4) 0.046(4) -0.012(3) -0.011(3) 0.002(3)
C15 0.049(4) 0.043(3) 0.044(3) -0.003(3) 0.004(3) 0.000(3)
C17 0.048(4) 0.057(4) 0.080(5) -0.012(4) 0.009(3) -0.005(3)
C34 0.061(4) 0.054(4) 0.062(4) -0.022(3) -0.004(3) 0.006(3)
C30 0.061(4) 0.060(4) 0.060(4) -0.025(3) -0.009(3) -0.008(3)
C39 0.049(4) 0.070(5) 0.068(5) -0.010(4) -0.007(3) -0.006(3)
C5 0.052(4) 0.080(5) 0.067(5) -0.005(4) 0.001(4) -0.016(4)
C36 0.058(4) 0.058(4) 0.044(4) -0.004(3) 0.004(3) -0.017(3)
C27 0.059(5) 0.056(4) 0.075(5) -0.004(4) 0.001(4) 0.004(3)
C22 0.055(4) 0.034(3) 0.046(3) 0.006(2) 0.003(3) -0.001(3)
C18 0.066(5) 0.073(6) 0.105(7) -0.008(5) -0.012(5) -0.011(4)
C26 0.069(5) 0.055(5) 0.091(6) -0.002(4) -0.004(5) 0.013(4)
C37 0.070(5) 0.069(5) 0.048(4) 0.004(3) -0.005(3) -0.013(4)
C41 0.054(4) 0.041(3) 0.055(4) -0.001(3) 0.019(3) 0.007(3)
C21 0.070(5) 0.062(5) 0.069(5) -0.001(4) 0.008(4) -0.018(4)
C42 0.095(6) 0.059(5) 0.078(6) -0.034(4) 0.001(5) 0.005(4)
C8 0.077(5) 0.068(5) 0.053(4) -0.012(3) 0.029(4) -0.013(4)
C25 0.066(5) 0.069(5) 0.086(6) -0.005(5) 0.002(5) 0.025(4)
C6 0.055(5) 0.093(6) 0.085(6) -0.009(5) 0.018(4) -0.030(4)
C19 0.065(6) 0.058(5) 0.135(10) 0.003(6) -0.015(6) -0.014(4)
C33 0.081(6) 0.055(4) 0.084(6) -0.036(4) -0.003(4) 0.012(4)
C43 0.066(5) 0.073(5) 0.084(6) -0.003(4) -0.005(4) 0.016(4)
C20 0.068(6) 0.077(6) 0.107(9) 0.022(6) 0.007(5) -0.027(5)
C32 0.057(5) 0.070(5) 0.102(7) -0.012(5) -0.017(5) 0.010(4)
C7 0.063(5) 0.079(6) 0.072(5) -0.012(4) 0.031(4) -0.011(4)
C31 0.068(5) 0.078(6) 0.089(6) -0.020(5) -0.025(5) -0.004(4)
C24 0.071(7) 0.148(11) 0.123(10) -0.019(9) -0.046(7) 0.004(7)
C23 0.072(6) 0.083(6) 0.103(7) -0.027(5) -0.025(5) 0.016(5)

loop_
_atom_type_symbol
_atom_type_description
_atom_type_scat_dispersion_real
_atom_type_scat_dispersion_imag
_atom_type_scat_source
C C 0.0181 0.0091 'International Tables Vol C Tables 4.2.6.8 and 6.1.1.4'
H H 0.0000 0.0000 'International Tables Vol C Tables 4.2.6.8 and 6.1.1.4'
Cl Cl 0.3639 0.7018 'International Tables Vol C Tables 4.2.6.8 and 6.1.1.4'
N N 0.0311 0.0180 'International Tables Vol C Tables 4.2.6.8 and 6.1.1.4'
Pd Pd 0.1215 3.9337 'International Tables Vol C Tables 4.2.6.8 and 6.1.1.4'

loop_
_geom_angle_atom_site_label_1
_geom_angle_atom_site_label_2
_geom_angle_atom_site_label_3
_geom_angle
_geom_angle_site_symmetry_1
_geom_angle_site_symmetry_3
_geom_angle_publ_flag
C1 Pd1 Cl1 88.60(16) . . ?
N2 Pd1 Cl1 174.25(14) . . ?
N2 Pd1 C1 97.04(19) . . ?
N2 Pd1 N1 78.1(2) . . ?
N1 Pd1 Cl1 96.25(17) . . ?
N1 Pd1 C1 175.12(19) . . ?
Pd1 C1 H1A 109.5 . . ?
Pd1 C1 H1B 109.5 . . ?
Pd1 C1 H1C 109.5 . . ?
H1A C1 H1B 109.5 . . ?
H1A C1 H1C 109.5 . . ?
H1B C1 H1C 109.5 . . ?
C3 N2 Pd1 116.0(4) . . ?
C3 N2 C9 119.7(5) . . ?
C9 N2 Pd1 124.2(4) . . ?
C4 N1 Pd1 114.6(4) . . ?
C4 N1 C8 119.7(7) . . ?
C8 N1 Pd1 125.6(6) . . ?
N2 C3 C4 116.7(5) . . ?
N2 C3 C2 125.7(6) . . ?
C2 C3 C4 117.5(6) . . ?
C11 C12 C28 119.9(5) . . ?
C13 C12 C28 121.8(5) . . ?
C13 C12 C11 118.1(5) . . ?
C12 C28 H28 115(4) . . ?
C29 C28 C12 111.9(5) . . ?
C29 C28 H28 100(4) . . ?
C35 C28 C12 112.0(5) . . ?
C35 C28 H28 103(4) . . ?
C35 C28 C29 114.0(5) . . ?
C34 C29 C28 123.3(6) . . ?
C30 C29 C28 119.7(6) . . ?
C30 C29 C34 117.0(6) . . ?
C12 C11 H11 118.8 . . ?
C10 C11 C12 122.5(6) . . ?
C10 C11 H11 118.8 . . ?
C14 C9 N2 118.0(5) . . ?
C14 C9 C10 122.3(5) . . ?
C10 C9 N2 119.4(5) . . ?
C9 C14 C15 119.5(5) . . ?
C13 C14 C9 119.0(5) . . ?
C13 C14 C15 121.4(5) . . ?
C12 C13 H13 119.4 . . ?
C14 C13 C12 121.2(5) . . ?
C14 C13 H13 119.4 . . ?
C40 C35 C28 122.7(6) . . ?
C40 C35 C36 117.8(6) . . ?
C36 C35 C28 119.5(6) . . ?
N1 C4 C3 114.4(6) . . ?
N1 C4 C5 121.4(7) . . ?
C5 C4 C3 124.2(6) . . ?
C35 C40 H40 119.2 . . ?
C35 C40 C39 121.5(7) . . ?
C39 C40 H40 119.2 . . ?
C11 C10 C9 116.6(5) . . ?
C11 C10 C41 119.8(5) . . ?
C9 C10 C41 123.5(5) . . ?
C17 C16 C15 122.8(6) . . ?
C17 C16 C21 116.7(8) . . ?
C21 C16 C15 120.5(7) . . ?
C3 C2 H2A 109.5 . . ?
C3 C2 H2B 109.5 . . ?
C3 C2 H2C 109.5 . . ?
H2A C2 H2B 109.5 . . ?
H2A C2 H2C 109.5 . . ?
H2B C2 H2C 109.5 . . ?
C39 C38 H38 120.3 . . ?
C37 C38 H38 120.3 . . ?
C37 C38 C39 119.3(7) . . ?
C14 C15 H15 106.9 . . ?
C14 C15 C22 110.9(5) . . ?
C16 C15 C14 112.1(5) . . ?
C16 C15 H15 106.9 . . ?
C16 C15 C22 112.6(5) . . ?
C22 C15 H15 106.9 . . ?
C16 C17 H17 118.7 . . ?
C16 C17 C18 122.6(8) . . ?
C18 C17 H17 118.7 . . ?
C29 C34 H34 119.8 . . ?
C33 C34 C29 120.5(7) . . ?
C33 C34 H34 119.8 . . ?
C29 C30 H30 119.2 . . ?
C29 C30 C31 121.7(7) . . ?
C31 C30 H30 119.2 . . ?
C40 C39 H39 120.3 . . ?
C38 C39 C40 119.4(7) . . ?
C38 C39 H39 120.3 . . ?
C4 C5 H5 120.4 . . ?
C4 C5 C6 119.2(8) . . ?
C6 C5 H5 120.4 . . ?
C35 C36 H36 119.6 . . ?
C37 C36 C35 120.8(7) . . ?
C37 C36 H36 119.6 . . ?
C22 C27 H27 120.3 . . ?
C22 C27 C26 119.4(9) . . ?
C26 C27 H27 120.3 . . ?
C27 C22 C15 122.1(7) . . ?
C23 C22 C15 119.6(7) . . ?
C23 C22 C27 118.2(7) . . ?
C17 C18 H18 121.0 . . ?
C19 C18 C17 117.9(11) . . ?
C19 C18 H18 121.0 . . ?
C27 C26 H26 119.0 . . ?
C25 C26 C27 122.1(9) . . ?
C25 C26 H26 119.0 . . ?
C38 C37 C36 121.2(7) . . ?
C38 C37 H37 119.4 . . ?
C36 C37 H37 119.4 . . ?
C10 C41 H41 107.6 . . ?
C10 C41 C43 113.5(6) . . ?
C42 C41 C10 109.8(6) . . ?
C42 C41 H41 107.6 . . ?
C42 C41 C43 110.4(7) . . ?
C43 C41 H41 107.6 . . ?
C16 C21 H21 119.2 . . ?
C20 C21 C16 121.5(9) . . ?
C20 C21 H21 119.2 . . ?
C41 C42 H42A 109.5 . . ?
C41 C42 H42B 109.5 . . ?
C41 C42 H42C 109.5 . . ?
H42A C42 H42B 109.5 . . ?
H42A C42 H42C 109.5 . . ?
H42B C42 H42C 109.5 . . ?
N1 C8 H8 120.3 . . ?
N1 C8 C7 119.5(8) . . ?
C7 C8 H8 120.3 . . ?
C26 C25 H25 121.0 . . ?
C24 C25 C26 118.1(9) . . ?
C24 C25 H25 120.9 . . ?
C5 C6 H6 120.7 . . ?
C7 C6 C5 118.6(8) . . ?
C7 C6 H6 120.7 . . ?
C18 C19 H19 119.9 . . ?
C20 C19 C18 120.3(10) . . ?
C20 C19 H19 119.9 . . ?
C34 C33 H33 119.8 . . ?
C32 C33 C34 120.4(7) . . ?
C32 C33 H33 119.8 . . ?
C41 C43 H43A 109.5 . . ?
C41 C43 H43B 109.5 . . ?
C41 C43 H43C 109.5 . . ?
H43A C43 H43B 109.5 . . ?
H43A C43 H43C 109.5 . . ?
H43B C43 H43C 109.5 . . ?
C21 C20 H20 119.5 . . ?
C19 C20 C21 120.9(9) . . ?
C19 C20 H20 119.5 . . ?
C33 C32 H32 120.0 . . ?
C31 C32 C33 119.9(8) . . ?
C31 C32 H32 120.0 . . ?
C8 C7 H7 119.3 . . ?
C6 C7 C8 121.4(8) . . ?
C6 C7 H7 119.3 . . ?
C30 C31 H31 119.7 . . ?
C32 C31 C30 120.5(8) . . ?
C32 C31 H31 119.7 . . ?
C25 C24 H24 117.9 . . ?
C25 C24 C23 124.1(11) . . ?
C23 C24 H24 117.9 . . ?
C22 C23 C24 118.1(10) . . ?
C22 C23 H23 121.0 . . ?
C24 C23 H23 121.0 . . ?

loop_
_geom_bond_atom_site_label_1
_geom_bond_atom_site_label_2
_geom_bond_distance
_geom_bond_site_symmetry_2
_geom_bond_publ_flag
Pd1 Cl1 2.274(2) . ?
Pd1 C1 2.158(5) . ?
Pd1 N2 2.059(5) . ?
Pd1 N1 2.094(6) . ?
C1 H1A 0.9600 . ?
C1 H1B 0.9600 . ?
C1 H1C 0.9600 . ?
N2 C3 1.289(8) . ?
N2 C9 1.443(7) . ?
N1 C4 1.326(9) . ?
N1 C8 1.364(9) . ?
C3 C4 1.487(9) . ?
C3 C2 1.483(10) . ?
C12 C28 1.530(8) . ?
C12 C11 1.400(9) . ?
C12 C13 1.394(8) . ?
C28 H28 0.99(7) . ?
C28 C29 1.513(8) . ?
C28 C35 1.507(9) . ?
C29 C34 1.403(10) . ?
C29 C30 1.390(10) . ?
C11 H11 0.9300 . ?
C11 C10 1.398(9) . ?
C9 C14 1.385(8) . ?
C9 C10 1.404(8) . ?
C14 C13 1.385(8) . ?
C14 C15 1.533(8) . ?
C13 H13 0.9300 . ?
C35 C40 1.375(10) . ?
C35 C36 1.401(9) . ?
C4 C5 1.375(11) . ?
C40 H40 0.9300 . ?
C40 C39 1.402(11) . ?
C10 C41 1.517(8) . ?
C16 C15 1.508(10) . ?
C16 C17 1.363(12) . ?
C16 C21 1.387(11) . ?
C2 H2A 0.9600 . ?
C2 H2B 0.9600 . ?
C2 H2C 0.9600 . ?
C38 H38 0.9300 . ?
C38 C39 1.393(11) . ?
C38 C37 1.364(12) . ?
C15 H15 0.9800 . ?
C15 C22 1.543(9) . ?
C17 H17 0.9300 . ?
C17 C18 1.406(13) . ?
C34 H34 0.9300 . ?
C34 C33 1.392(11) . ?
C30 H30 0.9300 . ?
C30 C31 1.390(11) . ?
C39 H39 0.9300 . ?
C5 H5 0.9300 . ?
C5 C6 1.404(13) . ?
C36 H36 0.9300 . ?
C36 C37 1.380(11) . ?
C27 H27 0.9300 . ?
C27 C22 1.398(11) . ?
C27 C26 1.409(11) . ?
C22 C23 1.368(12) . ?
C18 H18 0.9300 . ?
C18 C19 1.376(16) . ?
C26 H26 0.9300 . ?
C26 C25 1.341(15) . ?
C37 H37 0.9300 . ?
C41 H41 0.9800 . ?
C41 C42 1.509(13) . ?
C41 C43 1.526(11) . ?
C21 H21 0.9300 . ?
C21 C20 1.366(14) . ?
C42 H42A 0.9600 . ?
C42 H42B 0.9600 . ?
C42 H42C 0.9600 . ?
C8 H8 0.9300 . ?
C8 C7 1.392(13) . ?
C25 H25 0.9300 . ?
C25 C24 1.301(17) . ?
C6 H6 0.9300 . ?
C6 C7 1.322(14) . ?
C19 H19 0.9300 . ?
C19 C20 1.349(17) . ?
C33 H33 0.9300 . ?
C33 C32 1.382(13) . ?
C43 H43A 0.9600 . ?
C43 H43B 0.9600 . ?
C43 H43C 0.9600 . ?
C20 H20 0.9300 . ?
C32 H32 0.9300 . ?
C32 C31 1.346(13) . ?
C7 H7 0.9300 . ?
C31 H31 0.9300 . ?
C24 H24 0.9300 . ?
C24 C23 1.432(14) . ?
C23 H23 0.9300 . ?

loop_
_geom_torsion_atom_site_label_1
_geom_torsion_atom_site_label_2
_geom_torsion_atom_site_label_3
_geom_torsion_atom_site_label_4
_geom_torsion
_geom_torsion_site_symmetry_1
_geom_torsion_site_symmetry_2
_geom_torsion_site_symmetry_3
_geom_torsion_site_symmetry_4
_geom_torsion_publ_flag
Pd1 N2 C3 C4 -1.3(7) . . . . ?
Pd1 N2 C3 C2 177.2(6) . . . . ?
Pd1 N2 C9 C14 79.0(6) . . . . ?
Pd1 N2 C9 C10 -94.0(6) . . . . ?
Pd1 N1 C4 C3 -4.0(7) . . . . ?
Pd1 N1 C4 C5 174.8(6) . . . . ?
Pd1 N1 C8 C7 -176.6(6) . . . . ?
N2 C3 C4 N1 3.6(8) . . . . ?
N2 C3 C4 C5 -175.1(7) . . . . ?
N2 C9 C14 C13 -177.8(6) . . . . ?
N2 C9 C14 C15 4.1(8) . . . . ?
N2 C9 C10 C11 177.0(5) . . . . ?
N2 C9 C10 C41 -1.7(9) . . . . ?
N1 C4 C5 C6 4.3(12) . . . . ?
N1 C8 C7 C6 -0.7(13) . . . . ?
C3 N2 C9 C14 -97.1(7) . . . . ?
C3 N2 C9 C10 89.9(7) . . . . ?
C3 C4 C5 C6 -177.1(7) . . . . ?
C12 C28 C29 C34 103.9(7) . . . . ?
C12 C28 C29 C30 -74.0(8) . . . . ?
C12 C28 C35 C40 -35.8(8) . . . . ?
C12 C28 C35 C36 147.5(6) . . . . ?
C12 C11 C10 C9 -0.6(9) . . . . ?
C12 C11 C10 C41 178.1(6) . . . . ?
C28 C12 C11 C10 -177.1(6) . . . . ?
C28 C12 C13 C14 176.3(6) . . . . ?
C28 C29 C34 C33 -175.6(7) . . . . ?
C28 C29 C30 C31 176.8(7) . . . . ?
C28 C35 C40 C39 -175.9(6) . . . . ?
C28 C35 C36 C37 176.5(6) . . . . ?
C29 C28 C35 C40 92.4(7) . . . . ?
C29 C28 C35 C36 -84.2(7) . . . . ?
C29 C34 C33 C32 -2.9(14) . . . . ?
C29 C30 C31 C32 0.5(14) . . . . ?
C11 C12 C28 C29 162.5(6) . . . . ?
C11 C12 C28 C35 -68.2(7) . . . . ?
C11 C12 C13 C14 1.4(9) . . . . ?
C11 C10 C41 C42 -69.8(8) . . . . ?
C11 C10 C41 C43 54.3(9) . . . . ?
C9 N2 C3 C4 175.1(5) . . . . ?
C9 N2 C3 C2 -6.4(9) . . . . ?
C9 C14 C13 C12 2.1(10) . . . . ?
C9 C14 C15 C16 78.6(7) . . . . ?
C9 C14 C15 C22 -154.6(6) . . . . ?
C9 C10 C41 C42 108.8(8) . . . . ?
C9 C10 C41 C43 -127.1(7) . . . . ?
C14 C9 C10 C11 4.3(9) . . . . ?
C14 C9 C10 C41 -174.4(6) . . . . ?
C14 C15 C22 C27 -100.2(8) . . . . ?
C14 C15 C22 C23 78.8(9) . . . . ?
C13 C12 C28 C29 -12.3(8) . . . . ?
C13 C12 C28 C35 117.0(6) . . . . ?
C13 C12 C11 C10 -2.1(9) . . . . ?
C13 C14 C15 C16 -99.5(7) . . . . ?
C13 C14 C15 C22 27.4(9) . . . . ?
C35 C28 C29 C34 -24.4(9) . . . . ?
C35 C28 C29 C30 157.7(6) . . . . ?
C35 C40 C39 C38 -0.4(11) . . . . ?
C35 C36 C37 C38 -0.6(12) . . . . ?
C4 N1 C8 C7 3.4(11) . . . . ?
C4 C5 C6 C7 -1.5(14) . . . . ?
C40 C35 C36 C37 -0.3(10) . . . . ?
C10 C9 C14 C13 -5.0(9) . . . . ?
C10 C9 C14 C15 176.8(6) . . . . ?
C16 C15 C22 C27 26.4(9) . . . . ?
C16 C15 C22 C23 -154.7(8) . . . . ?
C16 C17 C18 C19 2.2(13) . . . . ?
C16 C21 C20 C19 -0.9(15) . . . . ?
C2 C3 C4 N1 -175.0(6) . . . . ?
C2 C3 C4 C5 6.3(10) . . . . ?
C15 C14 C13 C12 -179.8(6) . . . . ?
C15 C16 C17 C18 176.7(7) . . . . ?
C15 C16 C21 C20 -177.3(8) . . . . ?
C15 C22 C23 C24 -179.5(9) . . . . ?
C17 C16 C15 C14 37.8(8) . . . . ?
C17 C16 C15 C22 -88.1(7) . . . . ?
C17 C16 C21 C20 2.3(12) . . . . ?
C17 C18 C19 C20 -0.6(14) . . . . ?
C34 C29 C30 C31 -1.2(11) . . . . ?
C34 C33 C32 C31 2.1(15) . . . . ?
C30 C29 C34 C33 2.4(11) . . . . ?
C39 C38 C37 C36 1.1(12) . . . . ?
C5 C6 C7 C8 -0.3(15) . . . . ?
C36 C35 C40 C39 0.8(10) . . . . ?
C27 C22 C23 C24 -0.4(14) . . . . ?
C27 C26 C25 C24 0.4(16) . . . . ?
C22 C27 C26 C25 0.3(14) . . . . ?
C18 C19 C20 C21 0.0(16) . . . . ?
C26 C27 C22 C15 178.8(7) . . . . ?
C26 C27 C22 C23 -0.2(12) . . . . ?
C26 C25 C24 C23 -1(2) . . . . ?
C37 C38 C39 C40 -0.6(11) . . . . ?
C21 C16 C15 C14 -142.5(6) . . . . ?
C21 C16 C15 C22 91.6(8) . . . . ?
C21 C16 C17 C18 -3.0(11) . . . . ?
C8 N1 C4 C3 176.0(6) . . . . ?
C8 N1 C4 C5 -5.2(10) . . . . ?
C25 C24 C23 C22 1.2(19) . . . . ?
C33 C32 C31 C30 -0.9(16) . . . . ?
